data_4508579
loop_
_publ_author_name
'Park, Yeojin'
'Lee, Jangmi'
'Lee, Sun Hye'
'Choi, Hoo Gyun'
'Mao, Chen'
'Kang, Sung Kwon'
'Choi, Sang-Eun'
'Lee, Eun Hee'

_publ_section_title
;
 Crystal Structures of Tetramorphic Forms of Donepezil and
 Energy/Temperature Phase Diagram via Direct Heat Capacity Measurements
;
_journal_issue 12
_journal_name_full 'Crystal Growth &amp; Design'
_journal_page_first 5450
_journal_paper_doi 10.1021/cg401405g
_journal_volume 13
_journal_year 2013
_chemical_formula_moiety 'C24 H29 N O3'
_chemical_formula_sum 'C24 H29 N O3'
_chemical_formula_weight 379.48
_chemical_name_systematic
;
 ?
;
_space_group_IT_number 2
_symmetry_cell_setting triclinic
_symmetry_space_group_name_Hall '-P 1'
_symmetry_space_group_name_H-M 'P -1'
_atom_sites_solution_hydrogens geom
_atom_sites_solution_primary direct
_atom_sites_solution_secondary difmap
_audit_creation_method SHELXL-97
_cell_angle_alpha 67.375(10)
_cell_angle_beta 79.079(7)
_cell_angle_gamma 71.988(7)
_cell_formula_units_Z 4
_cell_length_a 10.365(6)
_cell_length_b 14.306(8)
_cell_length_c 16.199(9)
_cell_measurement_reflns_used 4174
_cell_measurement_temperature 296(2)
_cell_measurement_theta_max 19.42
_cell_measurement_theta_min 2.24
_cell_volume 2102(2)
_computing_cell_refinement 'SAINT (Bruker, 2002)'
_computing_data_collection 'SMART (Bruker, 2002)'
_computing_data_reduction SAINT
_computing_molecular_graphics 'Ortep-3 for Windows (Farrugia, 1997)'
_computing_publication_material 'WinGX publication routines (Farrugia, 1999)'
_computing_structure_refinement 'SHELXL97 (Sheldrick, 2008)'
_computing_structure_solution 'SHELXS97 (Sheldrick, 2008)'
_diffrn_ambient_temperature 296(2)
_diffrn_measured_fraction_theta_full 1.000
_diffrn_measured_fraction_theta_max 1.000
_diffrn_measurement_device_type 'Bruker SMART CCD area-detector'
_diffrn_measurement_method '\f and \w scans'
_diffrn_radiation_monochromator graphite
_diffrn_radiation_source 'fine-focus sealed tube'
_diffrn_radiation_type MoK\a
_diffrn_radiation_wavelength 0.71073
_diffrn_reflns_av_R_equivalents 0.1152
_diffrn_reflns_av_sigmaI/netI 0.0971
_diffrn_reflns_limit_h_max 12
_diffrn_reflns_limit_h_min -12
_diffrn_reflns_limit_k_max 17
_diffrn_reflns_limit_k_min -17
_diffrn_reflns_limit_l_max 19
_diffrn_reflns_limit_l_min -19
_diffrn_reflns_number 58083
_diffrn_reflns_theta_full 25.50
_diffrn_reflns_theta_max 25.50
_diffrn_reflns_theta_min 1.60
_exptl_absorpt_coefficient_mu 0.078
_exptl_absorpt_correction_type none
_exptl_crystal_colour colourless
_exptl_crystal_density_diffrn 1.199
_exptl_crystal_density_method 'not measured'
_exptl_crystal_description block
_exptl_crystal_F_000 816
_exptl_crystal_size_max 0.24
_exptl_crystal_size_mid 0.20
_exptl_crystal_size_min 0.17
_refine_diff_density_max 0.145
_refine_diff_density_min -0.162
_refine_diff_density_rms 0.035
_refine_ls_extinction_coef 0.0048(5)
_refine_ls_extinction_expression Fc^*^=kFc[1+0.001xFc^2^\l^3^/sin(2\q)]^-1/4^
_refine_ls_extinction_method SHELXL
_refine_ls_goodness_of_fit_ref 0.791
_refine_ls_hydrogen_treatment constr
_refine_ls_matrix_type full
_refine_ls_number_parameters 506
_refine_ls_number_reflns 7831
_refine_ls_number_restraints 0
_refine_ls_restrained_S_all 0.791
_refine_ls_R_factor_all 0.1496
_refine_ls_R_factor_gt 0.0457
_refine_ls_shift/su_max 0.000
_refine_ls_shift/su_mean 0.000
_refine_ls_structure_factor_coef Fsqd
_refine_ls_weighting_details 'calc w=1/[\s^2^(Fo^2^)+(0.0525P)^2^] where P=(Fo^2^+2Fc^2^)/3'
_refine_ls_weighting_scheme calc
_refine_ls_wR_factor_gt 0.0983
_refine_ls_wR_factor_ref 0.1234
_reflns_number_gt 2919
_reflns_number_total 7831
_reflns_threshold_expression I>2\s(I)
_cod_data_source_file cg401405g_si_003.cif
_cod_data_source_block cnu1102
_cod_original_sg_symbol_H-M p-1
_cod_database_code 4508579

loop_
_symmetry_equiv_pos_as_xyz
'x, y, z'
'-x, -y, -z'

loop_
_atom_site_label
_atom_site_type_symbol
_atom_site_fract_x
_atom_site_fract_y
_atom_site_fract_z
_atom_site_U_iso_or_equiv
_atom_site_adp_type
_atom_site_occupancy
_atom_site_symmetry_multiplicity
_atom_site_calc_flag
_atom_site_refinement_flags
C1 C 1.1639(3) -0.3432(3) -0.2154(2) 0.0683(8) Uani 1 1 d .
C2 C 1.1051(3) -0.2432(3) -0.2686(2) 0.0782(9) Uani 1 1 d .
H2 H 1.0392 -0.1990 -0.2431 0.094 Uiso 1 1 calc R
C3 C 1.1424(3) -0.2065(3) -0.3607(2) 0.0931(10) Uani 1 1 d .
H3 H 1.1024 -0.1380 -0.3959 0.112 Uiso 1 1 calc R
C4 C 1.2386(4) -0.2720(4) -0.3994(3) 0.1016(12) Uani 1 1 d .
H4 H 1.2617 -0.2487 -0.4609 0.122 Uiso 1 1 calc R
C5 C 1.2997(4) -0.3715(4) -0.3466(3) 0.1106(13) Uani 1 1 d .
H5 H 1.3661 -0.4155 -0.3722 0.133 Uiso 1 1 calc R
C6 C 1.2633(3) -0.4070(3) -0.2554(3) 0.0915(10) Uani 1 1 d .
H6 H 1.3060 -0.4748 -0.2203 0.110 Uiso 1 1 calc R
C7 C 1.1196(3) -0.3869(2) -0.11726(19) 0.0735(8) Uani 1 1 d .
H7A H 1.0546 -0.4263 -0.1103 0.088 Uiso 1 1 calc R
H7B H 1.1981 -0.4356 -0.0858 0.088 Uiso 1 1 calc R
N8 N 1.05804(19) -0.30796(15) -0.07495(14) 0.0592(6) Uani 1 1 d .
C9 C 0.9882(3) -0.3531(2) 0.01280(18) 0.0709(8) Uani 1 1 d .
H9A H 1.0537 -0.4092 0.0518 0.085 Uiso 1 1 calc R
H9B H 0.9208 -0.3830 0.0053 0.085 Uiso 1 1 calc R
C10 C 0.9188(2) -0.27161(19) 0.05642(17) 0.0651(7) Uani 1 1 d .
H10A H 0.8776 -0.3053 0.1152 0.078 Uiso 1 1 calc R
H10B H 0.8466 -0.2195 0.0204 0.078 Uiso 1 1 calc R
C11 C 1.0166(2) -0.21688(19) 0.06664(17) 0.0595(7) Uani 1 1 d .
H11 H 1.0820 -0.2691 0.1092 0.071 Uiso 1 1 calc R
C12 C 1.0952(3) -0.1777(2) -0.02386(17) 0.0682(8) Uani 1 1 d .
H12A H 1.0337 -0.1206 -0.0652 0.082 Uiso 1 1 calc R
H12B H 1.1655 -0.1504 -0.0166 0.082 Uiso 1 1 calc R
C13 C 1.1605(2) -0.2635(2) -0.06363(17) 0.0696(8) Uani 1 1 d .
H13A H 1.2079 -0.2348 -0.1214 0.083 Uiso 1 1 calc R
H13B H 1.2268 -0.3186 -0.0245 0.083 Uiso 1 1 calc R
C14 C 0.9472(2) -0.12708(19) 0.10195(16) 0.0649(7) Uani 1 1 d .
H14A H 0.8843 -0.0743 0.0591 0.078 Uiso 1 1 calc R
H14B H 1.0162 -0.0953 0.1040 0.078 Uiso 1 1 calc R
C15 C 0.8692(2) -0.15558(19) 0.19446(16) 0.0574(7) Uani 1 1 d .
H15 H 0.9216 -0.2239 0.2320 0.069 Uiso 1 1 calc R
C16 C 0.8543(3) -0.0771(2) 0.24077(16) 0.0616(7) Uani 1 1 d .
C17 C 0.7121(2) -0.04807(19) 0.27523(16) 0.0538(7) Uani 1 1 d .
C18 C 0.6531(3) 0.01742(19) 0.32561(16) 0.0601(7) Uani 1 1 d .
H18 H 0.7050 0.0513 0.3395 0.072 Uiso 1 1 calc R
C19 C 0.5177(3) 0.03084(19) 0.35413(17) 0.0580(7) Uani 1 1 d .
C20 C 0.4394(3) -0.02070(19) 0.33099(16) 0.0576(7) Uani 1 1 d .
C21 C 0.4986(2) -0.08415(19) 0.28077(16) 0.0586(7) Uani 1 1 d .
H21 H 0.4472 -0.1173 0.2656 0.070 Uiso 1 1 calc R
C22 C 0.6374(2) -0.09787(18) 0.25288(15) 0.0543(7) Uani 1 1 d .
C23 C 0.7226(2) -0.16365(19) 0.19826(16) 0.0601(7) Uani 1 1 d .
H23A H 0.6920 -0.1365 0.1384 0.072 Uiso 1 1 calc R
H23B H 0.7177 -0.2359 0.2269 0.072 Uiso 1 1 calc R
O24 O 0.94894(17) -0.04631(15) 0.24837(12) 0.0837(6) Uani 1 1 d .
O25 O 0.44503(16) 0.09179(14) 0.40360(11) 0.0714(5) Uani 1 1 d .
C26 C 0.5191(3) 0.1466(2) 0.42702(17) 0.0761(8) Uani 1 1 d .
H26A H 0.4589 0.1873 0.4610 0.114 Uiso 1 1 calc R
H26B H 0.5560 0.1924 0.3733 0.114 Uiso 1 1 calc R
H26C H 0.5918 0.0969 0.4624 0.114 Uiso 1 1 calc R
O27 O 0.30582(17) -0.00200(13) 0.36377(11) 0.0709(5) Uani 1 1 d .
C28 C 0.2165(3) -0.0401(2) 0.33486(19) 0.0906(10) Uani 1 1 d .
H28A H 0.1264 -0.0218 0.3625 0.136 Uiso 1 1 calc R
H28B H 0.2484 -0.1150 0.3519 0.136 Uiso 1 1 calc R
H28C H 0.2148 -0.0091 0.2708 0.136 Uiso 1 1 calc R
C29 C -0.5062(3) 0.8192(2) 1.02549(19) 0.0621(7) Uani 1 1 d .
C30 C -0.4815(3) 0.7241(2) 1.0950(2) 0.0786(8) Uani 1 1 d .
H30 H -0.4084 0.6693 1.0886 0.094 Uiso 1 1 calc R
C31 C -0.5645(4) 0.7094(3) 1.1745(2) 0.0943(10) Uani 1 1 d .
H31 H -0.5473 0.6446 1.2207 0.113 Uiso 1 1 calc R
C32 C -0.6721(4) 0.7901(4) 1.1854(2) 0.0970(12) Uani 1 1 d .
H32 H -0.7289 0.7797 1.2382 0.116 Uiso 1 1 calc R
C33 C -0.6949(3) 0.8859(3) 1.1177(3) 0.0931(11) Uani 1 1 d .
H33 H -0.7659 0.9414 1.1251 0.112 Uiso 1 1 calc R
C34 C -0.6121(3) 0.9000(2) 1.0383(2) 0.0769(8) Uani 1 1 d .
H34 H -0.6283 0.9654 0.9928 0.092 Uiso 1 1 calc R
C35 C -0.4194(3) 0.8346(2) 0.93805(18) 0.0704(8) Uani 1 1 d .
H35A H -0.4708 0.8922 0.8911 0.084 Uiso 1 1 calc R
H35B H -0.3402 0.8542 0.9428 0.084 Uiso 1 1 calc R
N36 N -0.37368(19) 0.74165(16) 0.91203(13) 0.0612(6) Uani 1 1 d .
C37 C -0.2737(2) 0.7571(2) 0.83345(18) 0.0698(8) Uani 1 1 d .
H37A H -0.1966 0.7715 0.8475 0.084 Uiso 1 1 calc R
H37B H -0.3149 0.8173 0.7837 0.084 Uiso 1 1 calc R
C38 C -0.2254(2) 0.6615(2) 0.80645(18) 0.0701(8) Uani 1 1 d .
H38A H -0.1789 0.6027 0.8549 0.084 Uiso 1 1 calc R
H38B H -0.1604 0.6742 0.7544 0.084 Uiso 1 1 calc R
C39 C -0.3414(2) 0.6327(2) 0.78442(17) 0.0651(7) Uani 1 1 d .
H39 H -0.3843 0.6918 0.7336 0.078 Uiso 1 1 calc R
C40 C -0.4460(2) 0.6222(2) 0.86528(18) 0.0812(9) Uani 1 1 d .
H40A H -0.5250 0.6099 0.8515 0.097 Uiso 1 1 calc R
H40B H -0.4072 0.5619 0.9158 0.097 Uiso 1 1 calc R
C41 C -0.4902(3) 0.7192(2) 0.89130(19) 0.0820(9) Uani 1 1 d .
H41A H -0.5345 0.7787 0.8424 0.098 Uiso 1 1 calc R
H41B H -0.5556 0.7088 0.9433 0.098 Uiso 1 1 calc R
C42 C -0.3002(3) 0.5344(2) 0.75900(17) 0.0703(8) Uani 1 1 d .
H42A H -0.2563 0.4756 0.8086 0.084 Uiso 1 1 calc R
H42B H -0.3822 0.5202 0.7519 0.084 Uiso 1 1 calc R
C43 C -0.2056(2) 0.5388(2) 0.67422(17) 0.0637(7) Uani 1 1 d .
H43 H -0.2398 0.6072 0.6284 0.076 Uiso 1 1 calc R
C44 C -0.2018(3) 0.4544(2) 0.63678(16) 0.0631(7) Uani 1 1 d .
C45 C -0.0593(2) 0.4064(2) 0.61358(15) 0.0553(7) Uani 1 1 d .
C46 C -0.0060(3) 0.33004(19) 0.57315(15) 0.0594(7) Uani 1 1 d .
H46 H -0.0634 0.3005 0.5590 0.071 Uiso 1 1 calc R
C47 C 0.1322(3) 0.29962(19) 0.55481(15) 0.0563(7) Uani 1 1 d .
C48 C 0.2185(3) 0.3467(2) 0.57629(16) 0.0564(7) Uani 1 1 d .
C49 C 0.1649(2) 0.42033(19) 0.61714(16) 0.0582(7) Uani 1 1 d .
H49 H 0.2215 0.4500 0.6317 0.070 Uiso 1 1 calc R
C50 C 0.0242(3) 0.44992(18) 0.63647(15) 0.0552(7) Uani 1 1 d .
C51 C -0.0546(2) 0.5271(2) 0.68130(17) 0.0668(8) Uani 1 1 d .
H51A H -0.0323 0.5939 0.6510 0.080 Uiso 1 1 calc R
H51B H -0.0349 0.5010 0.7436 0.080 Uiso 1 1 calc R
O52 O -0.30363(18) 0.43410(14) 0.62592(12) 0.0803(6) Uani 1 1 d .
O53 O 0.20078(17) 0.22690(13) 0.51552(11) 0.0692(5) Uani 1 1 d .
C54 C 0.1229(3) 0.1708(2) 0.49765(19) 0.0860(9) Uani 1 1 d .
H54A H 0.1821 0.1224 0.4704 0.129 Uiso 1 1 calc R
H54B H 0.0551 0.2195 0.4577 0.129 Uiso 1 1 calc R
H54C H 0.0794 0.1330 0.5529 0.129 Uiso 1 1 calc R
O55 O 0.35380(17) 0.31196(13) 0.55244(11) 0.0666(5) Uani 1 1 d .
C56 C 0.4454(2) 0.3587(2) 0.56972(18) 0.0806(9) Uani 1 1 d .
H56A H 0.5369 0.3284 0.5505 0.121 Uiso 1 1 calc R
H56B H 0.4390 0.3461 0.6328 0.121 Uiso 1 1 calc R
H56C H 0.4214 0.4329 0.5374 0.121 Uiso 1 1 calc R

loop_
_atom_site_aniso_label
_atom_site_aniso_U_11
_atom_site_aniso_U_22
_atom_site_aniso_U_33
_atom_site_aniso_U_23
_atom_site_aniso_U_13
_atom_site_aniso_U_12
C1 0.0569(19) 0.083(2) 0.084(2) -0.044(2) -0.0056(18) -0.0251(17)
C2 0.0550(19) 0.106(3) 0.083(3) -0.043(2) 0.0019(18) -0.0246(19)
C3 0.072(2) 0.126(3) 0.091(3) -0.041(3) -0.003(2) -0.038(2)
C4 0.089(3) 0.160(4) 0.093(3) -0.074(3) 0.017(2) -0.059(3)
C5 0.104(3) 0.137(4) 0.132(4) -0.096(3) 0.026(3) -0.048(3)
C6 0.089(2) 0.095(3) 0.113(3) -0.067(2) 0.014(2) -0.029(2)
C7 0.0668(19) 0.075(2) 0.091(2) -0.0415(19) -0.0038(17) -0.0203(16)
N8 0.0485(13) 0.0655(15) 0.0720(16) -0.0293(13) 0.0003(11) -0.0223(11)
C9 0.0722(19) 0.0702(19) 0.078(2) -0.0286(17) 0.0021(16) -0.0305(16)
C10 0.0601(17) 0.0685(19) 0.0694(19) -0.0236(16) 0.0032(14) -0.0260(15)
C11 0.0537(16) 0.0622(17) 0.0655(19) -0.0239(15) -0.0063(14) -0.0163(14)
C12 0.0633(17) 0.083(2) 0.075(2) -0.0387(17) 0.0088(15) -0.0351(16)
C13 0.0496(16) 0.092(2) 0.083(2) -0.0445(18) 0.0041(14) -0.0281(15)
C14 0.0634(18) 0.0709(19) 0.0622(19) -0.0218(16) 0.0006(14) -0.0253(15)
C15 0.0527(17) 0.0624(17) 0.0570(18) -0.0200(14) -0.0082(14) -0.0138(13)
C16 0.0574(18) 0.0710(19) 0.0592(18) -0.0206(15) -0.0095(14) -0.0203(15)
C17 0.0473(16) 0.0603(17) 0.0565(17) -0.0208(15) -0.0065(13) -0.0156(14)
C18 0.0550(18) 0.0667(19) 0.0680(19) -0.0254(16) -0.0129(14) -0.0215(14)
C19 0.0551(18) 0.0637(18) 0.0620(18) -0.0284(15) -0.0097(14) -0.0135(14)
C20 0.0545(17) 0.0622(18) 0.0608(18) -0.0228(15) -0.0083(14) -0.0176(14)
C21 0.0569(18) 0.0643(18) 0.0634(18) -0.0259(15) -0.0068(14) -0.0221(14)
C22 0.0563(17) 0.0562(17) 0.0528(17) -0.0173(14) -0.0080(14) -0.0180(14)
C23 0.0600(17) 0.0689(18) 0.0568(17) -0.0257(15) -0.0035(14) -0.0198(14)
O24 0.0584(12) 0.1140(16) 0.1023(16) -0.0570(13) 0.0005(11) -0.0342(12)
O25 0.0603(12) 0.0845(13) 0.0881(14) -0.0510(12) -0.0054(10) -0.0182(10)
C26 0.075(2) 0.083(2) 0.092(2) -0.0508(18) -0.0168(16) -0.0202(16)
O27 0.0497(11) 0.0966(14) 0.0834(14) -0.0480(11) 0.0000(10) -0.0240(10)
C28 0.0590(19) 0.129(3) 0.116(3) -0.069(2) 0.0042(17) -0.0399(19)
C29 0.0563(18) 0.069(2) 0.067(2) -0.0274(18) -0.0089(16) -0.0179(16)
C30 0.086(2) 0.074(2) 0.080(2) -0.031(2) 0.001(2) -0.0256(18)
C31 0.128(3) 0.095(3) 0.080(3) -0.039(2) 0.006(2) -0.054(3)
C32 0.105(3) 0.146(4) 0.088(3) -0.077(3) 0.025(2) -0.072(3)
C33 0.077(2) 0.130(3) 0.104(3) -0.079(3) -0.001(2) -0.027(2)
C34 0.070(2) 0.087(2) 0.084(2) -0.043(2) -0.0108(18) -0.0144(19)
C35 0.0583(18) 0.072(2) 0.078(2) -0.0254(17) -0.0060(16) -0.0134(15)
N36 0.0437(12) 0.0750(16) 0.0701(16) -0.0299(13) -0.0007(11) -0.0191(11)
C37 0.0534(17) 0.073(2) 0.081(2) -0.0278(17) 0.0012(15) -0.0163(15)
C38 0.0480(16) 0.077(2) 0.085(2) -0.0297(17) 0.0059(14) -0.0201(15)
C39 0.0496(16) 0.082(2) 0.0654(19) -0.0297(16) -0.0033(14) -0.0152(15)
C40 0.0540(18) 0.126(3) 0.092(2) -0.065(2) 0.0140(16) -0.0406(18)
C41 0.0489(17) 0.124(3) 0.093(2) -0.060(2) 0.0037(15) -0.0277(17)
C42 0.0604(18) 0.087(2) 0.0673(19) -0.0290(17) 0.0039(15) -0.0273(16)
C43 0.0505(17) 0.0760(19) 0.0617(18) -0.0265(16) 0.0039(14) -0.0146(14)
C44 0.0570(19) 0.078(2) 0.0484(17) -0.0137(15) -0.0049(14) -0.0189(16)
C45 0.0539(17) 0.0628(18) 0.0492(17) -0.0179(15) -0.0033(13) -0.0178(14)
C46 0.0596(18) 0.0670(19) 0.0559(18) -0.0187(15) -0.0089(14) -0.0234(15)
C47 0.0589(18) 0.0615(18) 0.0513(17) -0.0211(15) -0.0041(14) -0.0179(15)
C48 0.0500(17) 0.0624(18) 0.0554(17) -0.0205(15) -0.0032(13) -0.0135(14)
C49 0.0518(17) 0.0669(18) 0.0620(18) -0.0271(16) -0.0008(14) -0.0200(14)
C50 0.0538(17) 0.0596(17) 0.0512(17) -0.0196(14) 0.0018(13) -0.0167(14)
C51 0.0562(18) 0.078(2) 0.0713(19) -0.0344(16) 0.0045(14) -0.0188(15)
O52 0.0577(12) 0.1105(16) 0.0837(14) -0.0410(12) -0.0026(10) -0.0295(11)
O53 0.0675(12) 0.0753(13) 0.0801(13) -0.0439(11) -0.0041(10) -0.0194(10)
C54 0.084(2) 0.089(2) 0.111(3) -0.060(2) -0.0142(18) -0.0212(18)
O55 0.0500(11) 0.0802(13) 0.0784(13) -0.0412(11) 0.0005(9) -0.0148(10)
C56 0.0555(18) 0.102(2) 0.099(2) -0.0504(19) 0.0036(16) -0.0270(17)

loop_
_atom_type_symbol
_atom_type_description
_atom_type_scat_dispersion_real
_atom_type_scat_dispersion_imag
_atom_type_scat_source
C C 0.0033 0.0016 'International Tables Vol C Tables 4.2.6.8 and 6.1.1.4'
H H 0.0000 0.0000 'International Tables Vol C Tables 4.2.6.8 and 6.1.1.4'
N N 0.0061 0.0033 'International Tables Vol C Tables 4.2.6.8 and 6.1.1.4'
O O 0.0106 0.0060 'International Tables Vol C Tables 4.2.6.8 and 6.1.1.4'

loop_
_geom_angle_atom_site_label_1
_geom_angle_atom_site_label_2
_geom_angle_atom_site_label_3
_geom_angle
C2 C1 C6 118.1(3)
C2 C1 C7 122.1(3)
C6 C1 C7 119.7(3)
C1 C2 C3 121.1(3)
C1 C2 H2 119.5
C3 C2 H2 119.5
C4 C3 C2 119.9(3)
C4 C3 H3 120.1
C2 C3 H3 120.1
C5 C4 C3 119.6(4)
C5 C4 H4 120.2
C3 C4 H4 120.2
C4 C5 C6 120.3(4)
C4 C5 H5 119.9
C6 C5 H5 119.9
C5 C6 C1 121.1(3)
C5 C6 H6 119.4
C1 C6 H6 119.4
N8 C7 C1 114.5(2)
N8 C7 H7A 108.6
C1 C7 H7A 108.6
N8 C7 H7B 108.6
C1 C7 H7B 108.6
H7A C7 H7B 107.6
C7 N8 C13 111.2(2)
C7 N8 C9 110.8(2)
C13 N8 C9 109.28(19)
N8 C9 C10 111.8(2)
N8 C9 H9A 109.3
C10 C9 H9A 109.3
N8 C9 H9B 109.3
C10 C9 H9B 109.3
H9A C9 H9B 107.9
C9 C10 C11 112.7(2)
C9 C10 H10A 109.0
C11 C10 H10A 109.0
C9 C10 H10B 109.0
C11 C10 H10B 109.0
H10A C10 H10B 107.8
C10 C11 C12 108.4(2)
C10 C11 C14 113.9(2)
C12 C11 C14 110.6(2)
C10 C11 H11 107.9
C12 C11 H11 107.9
C14 C11 H11 107.9
C13 C12 C11 112.4(2)
C13 C12 H12A 109.1
C11 C12 H12A 109.1
C13 C12 H12B 109.1
C11 C12 H12B 109.1
H12A C12 H12B 107.9
N8 C13 C12 111.1(2)
N8 C13 H13A 109.4
C12 C13 H13A 109.4
N8 C13 H13B 109.4
C12 C13 H13B 109.4
H13A C13 H13B 108.0
C11 C14 C15 116.5(2)
C11 C14 H14A 108.2
C15 C14 H14A 108.2
C11 C14 H14B 108.2
C15 C14 H14B 108.2
H14A C14 H14B 107.3
C14 C15 C16 112.6(2)
C14 C15 C23 116.93(19)
C16 C15 C23 104.58(19)
C14 C15 H15 107.4
C16 C15 H15 107.4
C23 C15 H15 107.4
O24 C16 C17 126.9(2)
O24 C16 C15 124.5(2)
C17 C16 C15 108.6(2)
C22 C17 C18 121.7(2)
C22 C17 C16 109.7(2)
C18 C17 C16 128.6(2)
C19 C18 C17 119.0(2)
C19 C18 H18 120.5
C17 C18 H18 120.5
O25 C19 C18 126.2(2)
O25 C19 C20 114.2(2)
C18 C19 C20 119.6(2)
O27 C20 C21 125.0(2)
O27 C20 C19 114.3(2)
C21 C20 C19 120.8(2)
C20 C21 C22 118.9(2)
C20 C21 H21 120.5
C22 C21 H21 120.5
C17 C22 C21 120.0(2)
C17 C22 C23 112.1(2)
C21 C22 C23 127.8(2)
C22 C23 C15 104.75(18)
C22 C23 H23A 110.8
C15 C23 H23A 110.8
C22 C23 H23B 110.8
C15 C23 H23B 110.8
H23A C23 H23B 108.9
C19 O25 C26 116.17(19)
O25 C26 H26A 109.5
O25 C26 H26B 109.5
H26A C26 H26B 109.5
O25 C26 H26C 109.5
H26A C26 H26C 109.5
H26B C26 H26C 109.5
C20 O27 C28 117.82(19)
O27 C28 H28A 109.5
O27 C28 H28B 109.5
H28A C28 H28B 109.5
O27 C28 H28C 109.5
H28A C28 H28C 109.5
H28B C28 H28C 109.5
C34 C29 C30 118.2(3)
C34 C29 C35 120.8(3)
C30 C29 C35 120.9(3)
C29 C30 C31 120.7(3)
C29 C30 H30 119.7
C31 C30 H30 119.7
C32 C31 C30 120.4(3)
C32 C31 H31 119.8
C30 C31 H31 119.8
C33 C32 C31 119.4(3)
C33 C32 H32 120.3
C31 C32 H32 120.3
C32 C33 C34 120.0(3)
C32 C33 H33 120.0
C34 C33 H33 120.0
C29 C34 C33 121.3(3)
C29 C34 H34 119.4
C33 C34 H34 119.4
N36 C35 C29 113.7(2)
N36 C35 H35A 108.8
C29 C35 H35A 108.8
N36 C35 H35B 108.8
C29 C35 H35B 108.8
H35A C35 H35B 107.7
C35 N36 C41 110.1(2)
C35 N36 C37 110.60(19)
C41 N36 C37 109.7(2)
N36 C37 C38 111.0(2)
N36 C37 H37A 109.4
C38 C37 H37A 109.4
N36 C37 H37B 109.4
C38 C37 H37B 109.4
H37A C37 H37B 108.0
C37 C38 C39 112.7(2)
C37 C38 H38A 109.1
C39 C38 H38A 109.1
C37 C38 H38B 109.1
C39 C38 H38B 109.1
H38A C38 H38B 107.8
C40 C39 C38 107.0(2)
C40 C39 C42 111.0(2)
C38 C39 C42 115.5(2)
C40 C39 H39 107.7
C38 C39 H39 107.7
C42 C39 H39 107.7
C41 C40 C39 112.2(2)
C41 C40 H40A 109.2
C39 C40 H40A 109.2
C41 C40 H40B 109.2
C39 C40 H40B 109.2
H40A C40 H40B 107.9
N36 C41 C40 111.2(2)
N36 C41 H41A 109.4
C40 C41 H41A 109.4
N36 C41 H41B 109.4
C40 C41 H41B 109.4
H41A C41 H41B 108.0
C43 C42 C39 116.1(2)
C43 C42 H42A 108.3
C39 C42 H42A 108.3
C43 C42 H42B 108.3
C39 C42 H42B 108.3
H42A C42 H42B 107.4
C42 C43 C44 113.5(2)
C42 C43 C51 116.6(2)
C44 C43 C51 104.3(2)
C42 C43 H43 107.3
C44 C43 H43 107.3
C51 C43 H43 107.3
O52 C44 C45 126.9(3)
O52 C44 C43 124.5(2)
C45 C44 C43 108.6(2)
C50 C45 C46 121.5(2)
C50 C45 C44 109.2(2)
C46 C45 C44 129.2(2)
C47 C46 C45 118.8(2)
C47 C46 H46 120.6
C45 C46 H46 120.6
O53 C47 C46 126.5(2)
O53 C47 C48 113.9(2)
C46 C47 C48 119.7(2)
O55 C48 C49 125.1(2)
O55 C48 C47 114.1(2)
C49 C48 C47 120.8(2)
C48 C49 C50 119.1(2)
C48 C49 H49 120.5
C50 C49 H49 120.5
C45 C50 C49 120.0(2)
C45 C50 C51 112.2(2)
C49 C50 C51 127.8(2)
C50 C51 C43 105.13(19)
C50 C51 H51A 110.7
C43 C51 H51A 110.7
C50 C51 H51B 110.7
C43 C51 H51B 110.7
H51A C51 H51B 108.8
C47 O53 C54 117.4(2)
O53 C54 H54A 109.5
O53 C54 H54B 109.5
H54A C54 H54B 109.5
O53 C54 H54C 109.5
H54A C54 H54C 109.5
H54B C54 H54C 109.5
C48 O55 C56 116.80(19)
O55 C56 H56A 109.5
O55 C56 H56B 109.5
H56A C56 H56B 109.5
O55 C56 H56C 109.5
H56A C56 H56C 109.5
H56B C56 H56C 109.5

loop_
_geom_bond_atom_site_label_1
_geom_bond_atom_site_label_2
_geom_bond_distance
C1 C2 1.368(4)
C1 C6 1.391(4)
C1 C7 1.506(4)
C2 C3 1.399(4)
C2 H2 0.9300
C3 C4 1.379(4)
C3 H3 0.9300
C4 C5 1.367(4)
C4 H4 0.9300
C5 C6 1.383(4)
C5 H5 0.9300
C6 H6 0.9300
C7 N8 1.462(3)
C7 H7A 0.9700
C7 H7B 0.9700
N8 C13 1.465(3)
N8 C9 1.468(3)
C9 C10 1.516(3)
C9 H9A 0.9700
C9 H9B 0.9700
C10 C11 1.524(3)
C10 H10A 0.9700
C10 H10B 0.9700
C11 C12 1.525(3)
C11 C14 1.527(3)
C11 H11 0.9800
C12 C13 1.520(3)
C12 H12A 0.9700
C12 H12B 0.9700
C13 H13A 0.9700
C13 H13B 0.9700
C14 C15 1.530(3)
C14 H14A 0.9700
C14 H14B 0.9700
C15 C16 1.531(3)
C15 C23 1.547(3)
C15 H15 0.9800
C16 O24 1.235(3)
C16 C17 1.464(3)
C17 C22 1.373(3)
C17 C18 1.401(3)
C18 C19 1.370(3)
C18 H18 0.9300
C19 O25 1.368(3)
C19 C20 1.429(3)
C20 O27 1.368(3)
C20 C21 1.377(3)
C21 C22 1.400(3)
C21 H21 0.9300
C22 C23 1.509(3)
C23 H23A 0.9700
C23 H23B 0.9700
O25 C26 1.435(2)
C26 H26A 0.9600
C26 H26B 0.9600
C26 H26C 0.9600
O27 C28 1.430(3)
C28 H28A 0.9600
C28 H28B 0.9600
C28 H28C 0.9600
C29 C34 1.378(3)
C29 C30 1.378(3)
C29 C35 1.505(3)
C30 C31 1.388(4)
C30 H30 0.9300
C31 C32 1.376(4)
C31 H31 0.9300
C32 C33 1.371(4)
C32 H32 0.9300
C33 C34 1.386(4)
C33 H33 0.9300
C34 H34 0.9300
C35 N36 1.462(3)
C35 H35A 0.9700
C35 H35B 0.9700
N36 C41 1.467(3)
N36 C37 1.472(3)
C37 C38 1.507(3)
C37 H37A 0.9700
C37 H37B 0.9700
C38 C39 1.525(3)
C38 H38A 0.9700
C38 H38B 0.9700
C39 C40 1.525(3)
C39 C42 1.529(3)
C39 H39 0.9800
C40 C41 1.515(3)
C40 H40A 0.9700
C40 H40B 0.9700
C41 H41A 0.9700
C41 H41B 0.9700
C42 C43 1.521(3)
C42 H42A 0.9700
C42 H42B 0.9700
C43 C44 1.534(3)
C43 C51 1.543(3)
C43 H43 0.9800
C44 O52 1.237(3)
C44 C45 1.468(3)
C45 C50 1.380(3)
C45 C46 1.403(3)
C46 C47 1.372(3)
C46 H46 0.9300
C47 O53 1.369(3)
C47 C48 1.430(3)
C48 O55 1.369(3)
C48 C49 1.375(3)
C49 C50 1.397(3)
C49 H49 0.9300
C50 C51 1.499(3)
C51 H51A 0.9700
C51 H51B 0.9700
O53 C54 1.430(3)
C54 H54A 0.9600
C54 H54B 0.9600
C54 H54C 0.9600
O55 C56 1.437(3)
C56 H56A 0.9600
C56 H56B 0.9600
C56 H56C 0.9600
